data_7218966
loop_
_publ_author_name
'Saha, Subhankar'
'Rajput, Lalit'
'Joseph, Sumy'
'Mishra, Manish Kumar'
'Ganguly, Somnath'
'Desiraju, Gautam R.'

_publ_section_title
;
 IR spectroscopy as a probe for C--H&#x22EF;X hydrogen bonded
 supramolecular synthons
;
_journal_issue 6
_journal_name_full CrystEngComm
_journal_page_first 1273
_journal_paper_doi 10.1039/C4CE02034K
_journal_volume 17
_journal_year 2015
_chemical_formula_sum 'C14 H12 N2 O3'
_chemical_formula_weight 256.26
_chemical_name_systematic
;
 ?
;
_space_group_IT_number 14
_symmetry_cell_setting monoclinic
_symmetry_space_group_name_Hall '-P 2ybc'
_symmetry_space_group_name_H-M 'P 1 21/c 1'
_atom_sites_solution_hydrogens geom
_atom_sites_solution_primary direct
_atom_sites_solution_secondary difmap
_audit_creation_method SHELXL-97
_audit_update_record
;
2014-09-12 deposited with the CCDC.
2014-11-26 downloaded from the CCDC.
;
_cell_angle_alpha 90.00
_cell_angle_beta 93.364(4)
_cell_angle_gamma 90.00
_cell_formula_units_Z 4
_cell_length_a 4.822(2)
_cell_length_b 22.257(10)
_cell_length_c 11.408(5)
_cell_measurement_reflns_used 3711
_cell_measurement_temperature 150(2)
_cell_measurement_theta_max 33.7
_cell_measurement_theta_min 1.8
_cell_volume 1222.2(9)
_computing_cell_refinement
;
CrystalClear-SM Expert 2.0 rc14 (Rigaku, 2009)
;
_computing_data_collection
;
CrystalClear-SM Expert 2.0 rc14 (Rigaku, 2009)
;
_computing_data_reduction
;
CrystalClear-SM Expert 2.0 rc14 (Rigaku, 2009)
;
_computing_structure_refinement 'SHELXL-97 (Sheldrick, 2008)'
_computing_structure_solution 'SHELXL-97 (Sheldrick, 2008)'
_diffrn_ambient_temperature 150(2)
_diffrn_detector_area_resol_mean 13.6612
_diffrn_measured_fraction_theta_full 1.000
_diffrn_measured_fraction_theta_max 1.000
_diffrn_measurement_device
;
XtaLABmini: Fixed Chi 2 circle
;
_diffrn_measurement_device_type
;
Rigaku Mercury375R (2x2 bin mode)
;
_diffrn_measurement_method 'profile data from \w-scans'
_diffrn_radiation_monochromator graphite
_diffrn_radiation_source 'fine-focus sealed tube'
_diffrn_radiation_type MoK\a
_diffrn_radiation_wavelength 0.71073
_diffrn_reflns_av_R_equivalents 0.0935
_diffrn_reflns_av_sigmaI/netI 0.0514
_diffrn_reflns_limit_h_max 5
_diffrn_reflns_limit_h_min -5
_diffrn_reflns_limit_k_max 27
_diffrn_reflns_limit_k_min -27
_diffrn_reflns_limit_l_max 14
_diffrn_reflns_limit_l_min -14
_diffrn_reflns_number 11349
_diffrn_reflns_theta_full 26.00
_diffrn_reflns_theta_max 26.00
_diffrn_reflns_theta_min 1.83
_exptl_absorpt_coefficient_mu 0.1
_exptl_absorpt_correction_T_max 0.9875
_exptl_absorpt_correction_T_min 0.9740
_exptl_absorpt_correction_type multi-scan
_exptl_absorpt_process_details 'Jacobson, R. (1998) Private communication'
_exptl_crystal_colour Colourless
_exptl_crystal_density_diffrn 1.403
_exptl_crystal_density_method 'not measured'
_exptl_crystal_description needle
_exptl_crystal_F_000 528
_exptl_crystal_size_max 0.21
_exptl_crystal_size_mid 0.11
_exptl_crystal_size_min 0.10
_refine_diff_density_max 0.262
_refine_diff_density_min -0.304
_refine_diff_density_rms 0.074
_refine_ls_extinction_method none
_refine_ls_goodness_of_fit_ref 0.872
_refine_ls_hydrogen_treatment mixed
_refine_ls_matrix_type full
_refine_ls_number_parameters 172
_refine_ls_number_reflns 2387
_refine_ls_number_restraints 0
_refine_ls_restrained_S_all 0.872
_refine_ls_R_factor_all 0.0614
_refine_ls_R_factor_gt 0.0527
_refine_ls_shift/su_max 0.000
_refine_ls_shift/su_mean 0.000
_refine_ls_structure_factor_coef Fsqd
_refine_ls_weighting_details 'calc w=1/[\s^2^(Fo^2^)+(0.1395P)^2^+0.6654P] where P=(Fo^2^+2Fc^2^)/3'
_refine_ls_weighting_scheme calc
_refine_ls_wR_factor_gt 0.1596
_refine_ls_wR_factor_ref 0.1799
_reflns_number_gt 2115
_reflns_number_total 2387
_reflns_threshold_expression >2\s(I)
_cod_data_source_file c4ce02034k2.cif
_cod_data_source_block added_by_encifer
_cod_depositor_comments
;
The following automatic conversions were performed:

'_symmetry_cell_setting' value 'Monoclinic' changed to 'monoclinic'
according to
/usr/data/users/saulius/crontab/automatic-downloads/rss-feeds/RSC/lib/dictionaries/cif_core.dic
dictionary named 'cif_core.dic' version 2.4.2 from 2011-04-26.

Automatic conversion script
Id: cif_fix_values 2935 2014-11-11 08:27:57Z andrius 

 Adding full bibliography for 7218966--7218974.cif.
;
_cod_original_cell_volume 1222.3(10)
_cod_original_sg_symbol_H-M P21/c
_cod_database_code 7218966

loop_
_symmetry_equiv_pos_as_xyz
'x, y, z'
'-x, y+1/2, -z+1/2'
'-x, -y, -z'
'x, -y-1/2, z-1/2'

loop_
_atom_site_label
_atom_site_type_symbol
_atom_site_fract_x
_atom_site_fract_y
_atom_site_fract_z
_atom_site_U_iso_or_equiv
_atom_site_adp_type
_atom_site_occupancy
_atom_site_symmetry_multiplicity
_atom_site_calc_flag
_atom_site_refinement_flags
O3 O 0.0936(3) 0.59919(6) -0.00189(13) 0.0310(4) Uani 1 1 d .
C002 C 0.3329(4) 0.60081(8) -0.03487(16) 0.0231(4) Uani 1 1 d .
C003 C 0.4190(4) 0.55922(8) -0.13030(15) 0.0224(4) Uani 1 1 d .
N1 N 0.5245(3) 0.63922(7) 0.01011(13) 0.0240(4) Uani 1 1 d .
H1 H 0.6924 0.6398 -0.0162 0.029 Uiso 1 1 calc R
C005 C 0.5489(4) 0.48164(8) -0.30584(16) 0.0270(4) Uani 1 1 d .
C006 C 0.2838(4) 0.50405(8) -0.14234(17) 0.0260(4) Uani 1 1 d .
H006 H 0.1460 0.4935 -0.0898 0.031 Uiso 1 1 calc R
C007 C 0.6182(4) 0.57531(8) -0.20787(16) 0.0254(4) Uani 1 1 d .
H007 H 0.7094 0.6130 -0.1998 0.031 Uiso 1 1 calc R
C008 C 0.4509(4) 0.68036(8) 0.10404(17) 0.0269(4) Uani 1 1 d .
H00A H 0.4149 0.6569 0.1752 0.032 Uiso 1 1 calc R
H00B H 0.2783 0.7021 0.0792 0.032 Uiso 1 1 calc R
N2 N 0.6231(4) 0.43951(8) -0.39890(15) 0.0362(4) Uani 1 1 d .
C010 C 0.6790(4) 0.72514(8) 0.13302(16) 0.0248(4) Uani 1 1 d .
C011 C 0.6843(4) 0.53625(9) -0.29735(16) 0.0275(4) Uani 1 1 d .
H011 H 0.8192 0.5469 -0.3512 0.033 Uiso 1 1 calc R
C012 C 0.8328(4) 0.72295(10) 0.23975(18) 0.0335(5) Uani 1 1 d .
H012 H 0.7979 0.6921 0.2945 0.040 Uiso 1 1 calc R
C013 C 0.3490(4) 0.46449(8) -0.23053(17) 0.0287(4) Uani 1 1 d .
H013 H 0.2588 0.4267 -0.2389 0.034 Uiso 1 1 calc R
O1 O 0.7856(4) 0.45605(9) -0.46923(16) 0.0557(5) Uani 1 1 d .
C015 C 0.7328(4) 0.77079(9) 0.05453(18) 0.0331(5) Uani 1 1 d .
H015 H 0.6261 0.7734 -0.0180 0.040 Uiso 1 1 calc R
O2 O 0.5149(5) 0.39008(8) -0.40188(18) 0.0698(7) Uani 1 1 d .
C017 C 1.0361(5) 0.76524(12) 0.2671(2) 0.0451(6) Uani 1 1 d .
H017 H 1.1384 0.7637 0.3408 0.054 Uiso 1 1 calc R
C018 C 1.0909(5) 0.80975(11) 0.1874(2) 0.0472(7) Uani 1 1 d .
H018 H 1.2323 0.8385 0.2058 0.057 Uiso 1 1 calc R
C019 C 0.9392(5) 0.81240(10) 0.0806(2) 0.0435(6) Uani 1 1 d .
H019 H 0.9774 0.8428 0.0253 0.052 Uiso 1 1 calc R

loop_
_atom_site_aniso_label
_atom_site_aniso_U_11
_atom_site_aniso_U_22
_atom_site_aniso_U_33
_atom_site_aniso_U_23
_atom_site_aniso_U_13
_atom_site_aniso_U_12
O3 0.0206(7) 0.0339(8) 0.0392(8) -0.0072(6) 0.0076(6) -0.0013(5)
C002 0.0213(9) 0.0220(9) 0.0260(9) 0.0027(7) 0.0019(7) 0.0023(6)
C003 0.0211(9) 0.0228(9) 0.0232(9) 0.0025(7) -0.0001(7) 0.0033(7)
N1 0.0203(7) 0.0246(8) 0.0277(8) -0.0047(6) 0.0068(6) 0.0003(6)
C005 0.0332(10) 0.0257(9) 0.0219(9) -0.0019(7) 0.0004(7) 0.0036(7)
C006 0.0267(9) 0.0242(9) 0.0272(9) 0.0017(7) 0.0044(7) -0.0009(7)
C007 0.0272(9) 0.0228(9) 0.0264(9) 0.0005(7) 0.0021(7) -0.0014(7)
C008 0.0262(9) 0.0263(9) 0.0288(9) -0.0041(7) 0.0083(7) 0.0003(7)
N2 0.0494(11) 0.0311(9) 0.0286(9) -0.0047(7) 0.0063(8) -0.0001(8)
C010 0.0231(9) 0.0247(9) 0.0273(9) -0.0059(7) 0.0074(7) 0.0018(7)
C011 0.0301(10) 0.0294(10) 0.0235(9) 0.0010(7) 0.0057(7) -0.0019(7)
C012 0.0356(11) 0.0389(11) 0.0263(10) -0.0067(8) 0.0047(8) 0.0042(8)
C013 0.0343(10) 0.0220(9) 0.0299(10) -0.0002(7) 0.0021(8) -0.0043(7)
O1 0.0693(12) 0.0532(11) 0.0483(10) -0.0166(8) 0.0335(9) -0.0117(9)
C015 0.0349(11) 0.0300(11) 0.0349(11) 0.0031(8) 0.0075(8) 0.0001(8)
O2 0.1177(19) 0.0365(10) 0.0594(12) -0.0211(8) 0.0407(12) -0.0248(10)
C017 0.0377(12) 0.0579(15) 0.0395(12) -0.0239(11) 0.0009(9) -0.0007(10)
C018 0.0348(12) 0.0391(12) 0.0692(16) -0.0326(11) 0.0155(11) -0.0110(9)
C019 0.0425(13) 0.0288(11) 0.0612(15) -0.0049(10) 0.0203(11) -0.0056(9)

loop_
_atom_type_symbol
_atom_type_description
_atom_type_scat_dispersion_real
_atom_type_scat_dispersion_imag
_atom_type_scat_source
C C 0.0033 0.0016 'International Tables Vol C Tables 4.2.6.8 and 6.1.1.4'
H H 0.0000 0.0000 'International Tables Vol C Tables 4.2.6.8 and 6.1.1.4'
N N 0.0061 0.0033 'International Tables Vol C Tables 4.2.6.8 and 6.1.1.4'
O O 0.0106 0.0060 'International Tables Vol C Tables 4.2.6.8 and 6.1.1.4'

loop_
_geom_angle_atom_site_label_1
_geom_angle_atom_site_label_2
_geom_angle_atom_site_label_3
_geom_angle
O3 C002 N1 122.56(17)
O3 C002 C003 120.28(16)
N1 C002 C003 117.16(16)
C007 C003 C006 120.06(17)
C007 C003 C002 122.12(16)
C006 C003 C002 117.77(16)
C002 N1 C008 119.14(15)
C002 N1 H1 120.4
C008 N1 H1 120.4
C013 C005 C011 122.96(17)
C013 C005 N2 118.62(17)
C011 C005 N2 118.42(17)
C013 C006 C003 120.42(17)
C013 C006 H006 119.8
C003 C006 H006 119.8
C003 C007 C011 120.16(17)
C003 C007 H007 119.9
C011 C007 H007 119.9
N1 C008 C010 111.60(14)
N1 C008 H00A 109.3
C010 C008 H00A 109.3
N1 C008 H00B 109.3
C010 C008 H00B 109.3
H00A C008 H00B 108.0
O2 N2 O1 123.31(18)
O2 N2 C005 118.19(18)
O1 N2 C005 118.49(18)
C012 C010 C015 118.72(18)
C012 C010 C008 120.97(17)
C015 C010 C008 120.27(18)
C005 C011 C007 118.26(17)
C005 C011 H011 120.9
C007 C011 H011 120.9
C010 C012 C017 120.6(2)
C010 C012 H012 119.7
C017 C012 H012 119.7
C005 C013 C006 118.14(17)
C005 C013 H013 120.9
C006 C013 H013 120.9
C010 C015 C019 120.8(2)
C010 C015 H015 119.6
C019 C015 H015 119.6
C018 C017 C012 120.1(2)
C018 C017 H017 120.0
C012 C017 H017 120.0
C017 C018 C019 119.9(2)
C017 C018 H018 120.1
C019 C018 H018 120.1
C015 C019 C018 119.9(2)
C015 C019 H019 120.1
C018 C019 H019 120.1

loop_
_geom_bond_atom_site_label_1
_geom_bond_atom_site_label_2
_geom_bond_distance
O3 C002 1.235(2)
C002 N1 1.339(2)
C002 C003 1.506(3)
C003 C007 1.391(3)
C003 C006 1.393(3)
N1 C008 1.469(2)
N1 H1 0.8800
C005 C013 1.382(3)
C005 C011 1.381(3)
C005 N2 1.476(2)
C006 C013 1.387(3)
C006 H006 0.9500
C007 C011 1.392(3)
C007 H007 0.9500
C008 C010 1.506(3)
C008 H00A 0.9900
C008 H00B 0.9900
N2 O2 1.218(3)
N2 O1 1.211(2)
C010 C012 1.389(3)
C010 C015 1.389(3)
C011 H011 0.9500
C012 C017 1.381(3)
C012 H012 0.9500
C013 H013 0.9500
C015 C019 1.379(3)
C015 H015 0.9500
C017 C018 1.381(4)
C017 H017 0.9500
C018 C019 1.385(4)
C018 H018 0.9500
C019 H019 0.9500

loop_
_geom_torsion_atom_site_label_1
_geom_torsion_atom_site_label_2
_geom_torsion_atom_site_label_3
_geom_torsion_atom_site_label_4
_geom_torsion
O3 C002 C003 C007 148.85(18)
N1 C002 C003 C007 -30.4(2)
O3 C002 C003 C006 -28.6(2)
N1 C002 C003 C006 152.19(17)
O3 C002 N1 C008 1.3(3)
C003 C002 N1 C008 -179.53(15)
C007 C003 C006 C013 0.8(3)
C002 C003 C006 C013 178.34(16)
C006 C003 C007 C011 -0.4(3)
C002 C003 C007 C011 -177.74(17)
C002 N1 C008 C010 -172.90(16)
C013 C005 N2 O2 -3.6(3)
C011 C005 N2 O2 175.8(2)
C013 C005 N2 O1 175.5(2)
C011 C005 N2 O1 -5.1(3)
N1 C008 C010 C012 -111.23(19)
N1 C008 C010 C015 70.9(2)
C013 C005 C011 C007 0.8(3)
N2 C005 C011 C007 -178.59(16)
C003 C007 C011 C005 -0.4(3)
C015 C010 C012 C017 -0.2(3)
C008 C010 C012 C017 -178.10(18)
C011 C005 C013 C006 -0.3(3)
N2 C005 C013 C006 179.06(17)
C003 C006 C013 C005 -0.5(3)
C012 C010 C015 C019 1.5(3)
C008 C010 C015 C019 179.37(18)
C010 C012 C017 C018 -0.9(3)
C012 C017 C018 C019 0.8(3)
C010 C015 C019 C018 -1.6(3)
C017 C018 C019 C015 0.4(3)
